data_4502145
loop_
_publ_author_name
'Koradia, Vishal'
'Lopez de Diego, Heidi'
'Frydenvang, Karla'
'Ringkj\/obing-Elema, Michiel'
'M\"ullertz, Anette'
'Bond, Andrew D.'
'Rantanen, Jukka'

_publ_section_title
;
 Solid Forms of Amlodipine Besylate: Physicochemical, Structural, and
 Thermodynamic Characterization
;
_journal_issue 12
_journal_name_full 'Crystal Growth &amp; Design'
_journal_page_first 5279
_journal_paper_doi 10.1021/cg101127z
_journal_volume 10
_journal_year 2010
_chemical_formula_moiety 'C20 H26 Cl N2 O5 +, C6 H5 S O3 -, H2 O'
_chemical_formula_sum 'C26 H33 Cl N2 O9 S'
_chemical_name_common 'Amlodipine besylate monohydrate'
_space_group_IT_number 9
_symmetry_cell_setting monoclinic
_symmetry_space_group_name_Hall 'C -2yc'
_symmetry_space_group_name_H-M 'C 1 c 1'
_audit_creation_method SHELXL-97
_cell_angle_alpha 90.0
_cell_angle_beta 90.182(17)
_cell_angle_gamma 90.0
_cell_formula_units_Z 16
_cell_length_a 17.689(2)
_cell_length_b 17.533(7)
_cell_length_c 36.843(11)
_cell_measurement_temperature 298
_cell_volume 11426(6)
_cod_data_source_file cg101127z_si_004.cif
_cod_data_source_block monohydrate
_cod_original_sg_symbol_H-M 'C c'
_cod_database_code 4502145

loop_
_symmetry_equiv_pos_as_xyz
x,y,z
x,-y,1/2+z
1/2+x,1/2+y,z
1/2+x,1/2-y,1/2+z

loop_
_atom_site_label
_atom_site_type_symbol
_atom_site_fract_x
_atom_site_fract_y
_atom_site_fract_z
_atom_site_U_iso_or_equiv
_atom_site_occupancy
N1A N 0.2463 0.1646 0.7505 0.059 1
C2A C 0.2234 0.2052 0.7807 0.047 1
C3A C 0.2734 0.2426 0.8013 0.049 1
C4A C 0.3576 0.2364 0.7943 0.048 1
C5A C 0.3738 0.2031 0.7558 0.047 1
C6A C 0.3196 0.1672 0.7372 0.053 1
C7A C 0.1382 0.1976 0.7874 0.060 1
O1A O 0.0962 0.1883 0.7544 0.060 1
C8A C 0.0814 0.2570 0.7359 0.066 1
C9A C 0.0332 0.2404 0.7033 0.064 1
N2A N 0.0753 0.1977 0.6742 0.059 1
C10A C 0.2491 0.2850 0.8324 0.053 1
O2A O 0.1885 0.2826 0.8476 0.079 1
O3A O 0.3047 0.3315 0.8448 0.066 1
C11A C 0.2923 0.3726 0.8788 0.078 1
C12A C 0.3051 0.3256 0.9096 0.110 1
C13A C 0.4484 0.2140 0.7411 0.056 1
O4A O 0.4730 0.1905 0.7123 0.074 1
O5A O 0.4941 0.2527 0.7632 0.070 1
C14A C 0.5694 0.2703 0.7518 0.075 1
C15A C 0.3284 0.1277 0.7015 0.074 1
C1A' C 0.3939 0.1886 0.8239 0.057 1
C2A' C 0.4480 0.2148 0.8484 0.081 1
CL1A CL 0.4848 0.3056 0.8441 0.105 0.5
C3A' C 0.4762 0.1694 0.8755 0.100 1
C4A' C 0.4485 0.0971 0.8791 0.128 1
C5A' C 0.3982 0.0667 0.8551 0.100 1
C6A' C 0.3692 0.1130 0.8277 0.068 1
CL6A CL 0.3210 0.0640 0.8080 0.180 0.5
N1B N 0.7373 0.1494 0.5625 0.057 1
C2B C 0.6966 0.1733 0.5336 0.048 1
C3B C 0.6572 0.1236 0.5127 0.045 1
C4B C 0.6616 0.0371 0.5198 0.055 1
C5B C 0.6938 0.0215 0.5568 0.048 1
C6B C 0.7324 0.0751 0.5760 0.057 1
C7B C 0.7014 0.2589 0.5265 0.067 1
O1B O 0.7133 0.3012 0.5596 0.061 1
C8B C 0.6449 0.3176 0.5786 0.067 1
C9B C 0.6606 0.3648 0.6100 0.069 1
N2B N 0.6999 0.3225 0.6398 0.062 1
C10B C 0.6139 0.1494 0.4815 0.056 1
O2B O 0.6160 0.2112 0.4665 0.074 1
O3B O 0.5645 0.0947 0.4708 0.064 1
C11B C 0.5215 0.1078 0.4371 0.069 1
C12B C 0.5712 0.0953 0.4050 0.087 1
C13B C 0.6836 -0.0561 0.5713 0.059 1
O4B O 0.7081 -0.0804 0.6003 0.079 1
O5B O 0.6423 -0.0989 0.5495 0.072 1
C14B C 0.6213 -0.1734 0.5618 0.100 1
C15B C 0.7735 0.0637 0.6114 0.077 1
C1B' C 0.7044 -0.0003 0.4880 0.058 1
C2B' C 0.6737 -0.0532 0.4644 0.087 1
CL1B CL 0.5819 -0.0857 0.4672 0.117 0.5
C3B' C 0.7135 -0.0809 0.4363 0.139 1
C4B' C 0.7890 -0.0595 0.4308 0.153 1
C5B' C 0.8203 -0.0120 0.4539 0.138 1
C6B' C 0.7788 0.0199 0.4829 0.082 1
CL6B CL 0.8282 0.0711 0.5003 0.150 0.5
N1C N 0.8048 0.5856 0.5630 0.055 1
C2C C 0.8273 0.5468 0.5319 0.053 1
C3C C 0.7763 0.5120 0.5120 0.050 1
C4C C 0.6909 0.5137 0.5197 0.054 1
C5C C 0.6768 0.5464 0.5572 0.050 1
C6C C 0.7323 0.5816 0.5761 0.055 1
C7C C 0.9110 0.5516 0.5256 0.063 1
O1C O 0.9544 0.5621 0.5573 0.059 1
C8C C 0.9662 0.4903 0.5756 0.065 1
C9C C 1.0154 0.5042 0.6078 0.070 1
N2C N 0.9769 0.5468 0.6363 0.061 1
C10C C 0.7993 0.4728 0.4776 0.067 1
O2C O 0.8569 0.4823 0.4613 0.084 1
O3C O 0.7454 0.4215 0.4671 0.074 1
C11C C 0.7556 0.3831 0.4332 0.097 1
C12C C 0.7237 0.4321 0.4022 0.133 1
C13C C 0.6013 0.5358 0.5734 0.058 1
O4C O 0.5788 0.5590 0.6014 0.082 1
O5C O 0.5584 0.4931 0.5509 0.078 1
C14C C 0.4830 0.4738 0.5652 0.103 1
C15C C 0.7232 0.6177 0.6132 0.083 1
C1C' C 0.6524 0.5621 0.4911 0.066 1
C2C' C 0.5954 0.5330 0.4672 0.106 1
CL1C CL 0.5613 0.4459 0.4692 0.130 0.5
C3C' C 0.5685 0.5832 0.4399 0.142 1
C4C' C 0.5911 0.6560 0.4358 0.168 1
C5C' C 0.6422 0.6800 0.4589 0.147 1
C6C' C 0.6732 0.6364 0.4856 0.095 1
CL6C CL 0.7187 0.6780 0.4957 0.118 0.5
N1D N 0.8156 0.0883 0.7507 0.057 1
C2D C 0.8543 0.0652 0.7812 0.052 1
C3D C 0.8908 0.1143 0.8017 0.054 1
C4D C 0.8874 0.2006 0.7949 0.046 1
C5D C 0.8519 0.2167 0.7575 0.058 1
C6D C 0.8150 0.1629 0.7377 0.054 1
C7D C 0.8497 -0.0206 0.7872 0.062 1
O1D O 0.8405 -0.0620 0.7548 0.057 1
C8D C 0.9100 -0.0708 0.7358 0.066 1
C9D C 0.8963 -0.1211 0.7032 0.067 1
N2D N 0.8531 -0.0788 0.6751 0.061 1
C10D C 0.9322 0.0919 0.8350 0.063 1
O2D O 0.9211 0.0332 0.8517 0.082 1
O3D O 0.9823 0.1441 0.8455 0.082 1
C11D C 1.0182 0.1283 0.8792 0.117 1
C12D C 1.0280 0.1954 0.8990 0.242 1
C13D C 0.8629 0.2922 0.7416 0.064 1
O4D O 0.8369 0.3171 0.7141 0.086 1
O5D O 0.9066 0.3355 0.7634 0.082 1
C14D C 0.9255 0.4134 0.7508 0.098 1
C15D C 0.7777 0.1703 0.7023 0.081 1
C1D' C 0.8483 0.2434 0.8259 0.064 1
C2D' C 0.7763 0.2291 0.8393 0.100 1
CL1D CL 0.7184 0.1648 0.8176 0.087 0.5
C3D' C 0.7424 0.2668 0.8690 0.103 1
C4D' C 0.7857 0.3190 0.8856 0.105 1
C5D' C 0.8570 0.3358 0.8748 0.109 1
C6D' C 0.8891 0.3005 0.8459 0.091 1
CL6D CL 0.9628 0.3340 0.8342 0.117 0.5
S1A S 0.9075 0.7622 0.6095 0.057 1
O7A O 0.9761 0.7974 0.6218 0.086 1
O8A O 0.9055 0.6789 0.6152 0.069 1
O9A O 0.8427 0.7975 0.6273 0.076 1
C20A C 0.8973 0.7765 0.5638 0.052 1
C21A C 0.8355 0.8121 0.5500 0.089 1
C22A C 0.8275 0.8236 0.5137 0.111 1
C23A C 0.8845 0.8002 0.4897 0.103 1
C24A C 0.9479 0.7684 0.5028 0.088 1
C25A C 0.9538 0.7542 0.5398 0.073 1
S1B S 0.1452 0.9846 0.7016 0.056 1
O7B O 0.0747 0.9513 0.6902 0.083 1
O8B O 0.1474 1.0675 0.6984 0.069 1
O9B O 0.2116 0.9487 0.6869 0.070 1
C20B C 0.1508 0.9670 0.7500 0.055 1
C21B C 0.2118 0.9277 0.7645 0.066 1
C22B C 0.2160 0.9156 0.8014 0.093 1
C23B C 0.1600 0.9415 0.8229 0.088 1
C24B C 0.1006 0.9809 0.8087 0.086 1
C25B C 0.0960 0.9939 0.7729 0.072 1
S1C S 0.9114 0.2541 0.6106 0.056 1
O7C O 0.9514 0.1885 0.6273 0.076 1
O8C O 0.9430 0.3250 0.6236 0.086 1
O9C O 0.8304 0.2476 0.6169 0.072 1
C20C C 0.9243 0.2485 0.5641 0.059 1
C21C C 0.8976 0.3055 0.5421 0.069 1
C22C C 0.9108 0.3010 0.5049 0.100 1
C23C C 0.9468 0.2372 0.4912 0.090 1
C24C C 0.9722 0.1833 0.5125 0.105 1
C25C C 0.9643 0.1877 0.5491 0.079 1
S1D S 0.6376 0.9885 0.6983 0.055 1
O7D O 0.6036 1.0560 0.6821 0.066 1
O8D O 0.6038 0.9174 0.6873 0.092 1
O9D O 0.7189 0.9877 0.6961 0.073 1
C20D C 0.6192 0.9986 0.7456 0.052 1
C21D C 0.6465 0.9475 0.7703 0.075 1
C22D C 0.6350 0.9560 0.8066 0.080 1
C23D C 0.5912 1.0140 0.8191 0.099 1
C24D C 0.5606 1.0666 0.7944 0.083 1
C25D C 0.5759 1.0580 0.7582 0.072 1
O31 O 0.1912 0.7011 0.1590 0.112 1
O32 O 0.3552 0.0467 0.1521 0.113 1
O33 O 0.1002 0.2942 0.1528 0.101 1
O34 O 0.4539 0.4592 0.1618 0.101 1

loop_
_atom_type_symbol
_atom_type_description
_atom_type_scat_dispersion_real
_atom_type_scat_dispersion_imag
_atom_type_scat_source
C C 0.0033 0.0016 'International Tables Vol C Tables 4.2.6.8 and 6.1.1.4'
H H 0.0000 0.0000 'International Tables Vol C Tables 4.2.6.8 and 6.1.1.4'
N N 0.0061 0.0033 'International Tables Vol C Tables 4.2.6.8 and 6.1.1.4'
O O 0.0106 0.0060 'International Tables Vol C Tables 4.2.6.8 and 6.1.1.4'
Cl Cl 0.1484 0.1585 'International Tables Vol C Tables 4.2.6.8 and 6.1.1.4'
S S 0.1246 0.1234 'International Tables Vol C Tables 4.2.6.8 and 6.1.1.4'
